data_7225811
loop_
_publ_author_name
'Ling, Yajing'
'Jiao, Jingjing'
'Zhang, Mingxing'
'Liu, Huimin'
'Bai, Dongjie'
'Feng, Yunlong'
'He, Yabing'

_publ_section_title
;
 A porous lanthanide metal--organic framework based on a flexible
 cyclotriphosphazene-functionalized hexacarboxylate exhibiting selective
 gas adsorption
;
_journal_issue 33
_journal_name_full CrystEngComm
_journal_page_first 6254
_journal_paper_doi 10.1039/C6CE00497K
_journal_volume 18
_journal_year 2016
_chemical_formula_sum 'C168 H241 Ho4 N27 O59 P6'
_chemical_formula_weight 4428.40
_space_group_crystal_system monoclinic
_space_group_IT_number 4
_space_group_name_Hall 'P 2yb'
_space_group_name_H-M_alt 'P 1 21 1'
_symmetry_space_group_name_Hall 'P 2yb'
_symmetry_space_group_name_H-M 'P 1 21 1'
_atom_sites_solution_hydrogens geom
_audit_creation_method SHELXL-2014/7
_audit_update_record
;
2016-06-20 deposited with the CCDC.
2016-07-04 downloaded from the CCDC.
;
_cell_angle_alpha 90
_cell_angle_beta 101.226(2)
_cell_angle_gamma 90
_cell_formula_units_Z 2
_cell_length_a 15.8769(5)
_cell_length_b 23.5103(8)
_cell_length_c 23.1577(8)
_cell_measurement_reflns_used 168354
_cell_measurement_temperature 193(2)
_cell_measurement_theta_max 27.5
_cell_measurement_theta_min 1.4
_cell_volume 8478.7(5)
_computing_cell_refinement 'Bruker SMART'
_computing_data_collection 'Bruker SMART'
_computing_data_reduction 'Bruker SAINT'_computing_data_collection'
_computing_molecular_graphics 'SHELXL-2014/7 (Sheldrick, 2014)'
_computing_publication_material 'SHELXL-2014/7 (Sheldrick, 2014)'
_computing_structure_refinement 'SHELXL-2014/7 (Sheldrick, 2014)'
_computing_structure_solution 'SHELXL-2014/7 (Sheldrick, 2014)'
_diffrn_ambient_temperature 193(2)
_diffrn_measured_fraction_theta_full 0.999
_diffrn_measured_fraction_theta_max 0.997
_diffrn_measurement_device_type 'Bruker SMART APEX II CCD area detector'
_diffrn_measurement_method 'phi and omega scans'
_diffrn_radiation_type MoK\a
_diffrn_radiation_wavelength 0.71073
_diffrn_reflns_av_R_equivalents 0.0568
_diffrn_reflns_av_unetI/netI 0.0484
_diffrn_reflns_Laue_measured_fraction_full 0.999
_diffrn_reflns_Laue_measured_fraction_max 0.997
_diffrn_reflns_limit_h_max 20
_diffrn_reflns_limit_h_min -20
_diffrn_reflns_limit_k_max 30
_diffrn_reflns_limit_k_min -30
_diffrn_reflns_limit_l_max 28
_diffrn_reflns_limit_l_min -30
_diffrn_reflns_number 168354
_diffrn_reflns_point_group_measured_fraction_full 1.000
_diffrn_reflns_point_group_measured_fraction_max 0.997
_diffrn_reflns_theta_full 25.242
_diffrn_reflns_theta_max 27.546
_diffrn_reflns_theta_min 1.434
_exptl_absorpt_coefficient_mu 2.005
_exptl_absorpt_correction_T_max 0.822
_exptl_absorpt_correction_T_min 0.584
_exptl_absorpt_correction_type empirical
_exptl_crystal_colour colourless
_exptl_crystal_density_diffrn 1.735
_exptl_crystal_description block
_exptl_crystal_F_000 4536
_exptl_crystal_size_max 0.280
_exptl_crystal_size_mid 0.250
_exptl_crystal_size_min 0.100
_platon_squeeze_details
' The residual electron density of 1341.5 electrons per unit cell was tentatively assigned to 20 DMA and 1 Me2NH2, which were mainly established according to the elemental analysis'
_refine_diff_density_max 2.693
_refine_diff_density_min -2.719
_refine_diff_density_rms 0.192
_refine_ls_abs_structure_details
;
 Refined as an inversion twin.
;
_refine_ls_abs_structure_Flack 0.045(11)
_refine_ls_extinction_method none
_refine_ls_goodness_of_fit_ref 1.006
_refine_ls_hydrogen_treatment constr
_refine_ls_matrix_type full
_refine_ls_number_parameters 1193
_refine_ls_number_reflns 38907
_refine_ls_number_restraints 13
_refine_ls_restrained_S_all 1.006
_refine_ls_R_factor_all 0.0614
_refine_ls_R_factor_gt 0.0561
_refine_ls_shift/su_max 0.002
_refine_ls_shift/su_mean 0.000
_refine_ls_structure_factor_coef Fsqd
_refine_ls_weighting_details 'w=1/[\s^2^(Fo^2^)+(0.0947P)^2^+49.6918P] where P=(Fo^2^+2Fc^2^)/3'
_refine_ls_weighting_scheme calc
_refine_ls_wR_factor_gt 0.1462
_refine_ls_wR_factor_ref 0.1525
_reflns_Friedel_coverage 0.953
_reflns_Friedel_fraction_full 1.000
_reflns_Friedel_fraction_max 0.997
_reflns_number_gt 35890
_reflns_number_total 38907
_reflns_threshold_expression 'I > 2\s(I)'
_cod_data_source_file c6ce00497k2.cif
_cod_data_source_block dp
_cod_depositor_comments 'Adding full bibliography for 7225811.cif.'
_cod_database_code 7225811
_shelx_shelxl_version_number 2014/7
_shelx_space_group_comment
;
The symmetry employed for this shelxl refinement is uniquely defined
by the following loop, which should always be used as a source of
symmetry information in preference to the above space-group names.
They are only intended as comments.
;
_shelx_estimated_absorpt_t_min 0.604
_shelx_estimated_absorpt_t_max 0.825

loop_
_space_group_symop_operation_xyz
'x, y, z'
'-x, y+1/2, -z'

loop_
_atom_site_label
_atom_site_type_symbol
_atom_site_fract_x
_atom_site_fract_y
_atom_site_fract_z
_atom_site_U_iso_or_equiv
_atom_site_adp_type
_atom_site_occupancy
_atom_site_site_symmetry_order
_atom_site_calc_flag
_atom_site_refinement_flags_posn
_atom_site_refinement_flags_adp
C1 C 0.0168(7) 0.4163(5) 0.4953(5) 0.025(2) Uani 1 1 d . .
C2 C 0.0745(8) 0.3788(5) 0.5300(5) 0.029(2) Uani 1 1 d . .
H2 H 0.1257 0.3683 0.5173 0.035 Uiso 1 1 calc R U
C3 C 0.0589(6) 0.3578(5) 0.5805(5) 0.0243(5) Uani 1 1 d . .
H3 H 0.0984 0.3320 0.6028 0.029 Uiso 1 1 calc R U
C4 C -0.0157(6) 0.3736(4) 0.6005(5) 0.018(2) Uani 1 1 d . .
C5 C -0.0735(8) 0.4118(6) 0.5674(5) 0.031(3) Uani 1 1 d . .
H5 H -0.1237 0.4228 0.5811 0.037 Uiso 1 1 calc R U
C6 C -0.0582(7) 0.4334(5) 0.5156(5) 0.0243(5) Uani 1 1 d . .
H6 H -0.0973 0.4595 0.4934 0.029 Uiso 1 1 calc R U
C7 C -0.0271(6) 0.3538(4) 0.6588(4) 0.0176(19) Uani 1 1 d . .
C8 C 0.1794(8) 0.5318(5) 0.6031(5) 0.026(2) Uani 1 1 d . .
C9 C 0.2531(10) 0.5024(6) 0.6059(8) 0.046(4) Uani 1 1 d . .
H9 H 0.2934 0.5141 0.5828 0.055 Uiso 1 1 calc R U
C10 C 0.2699(8) 0.4562(6) 0.6415(6) 0.038(3) Uani 1 1 d . .
H10 H 0.3210 0.4352 0.6415 0.045 Uiso 1 1 calc R U
C11 C 0.2150(6) 0.4389(4) 0.6777(4) 0.0147(18) Uani 1 1 d . .
C12 C 0.1391(7) 0.4684(5) 0.6746(5) 0.028(2) Uani 1 1 d . .
H12 H 0.0996 0.4573 0.6985 0.034 Uiso 1 1 calc R U
C13 C 0.1206(7) 0.5145(5) 0.6363(5) 0.0243(5) Uani 1 1 d . .
H13 H 0.0675 0.5341 0.6331 0.029 Uiso 1 1 calc R U
C14 C 0.2353(7) 0.3886(5) 0.7161(5) 0.0243(5) Uani 1 1 d . .
C15 C 0.3121(7) 0.4658(5) 0.4467(5) 0.023(2) Uani 1 1 d . .
C16 C 0.3947(7) 0.4806(5) 0.4755(5) 0.0243(5) Uani 1 1 d . .
H16 H 0.4227 0.5133 0.4642 0.029 Uiso 1 1 calc R U
C17 C 0.4347(8) 0.4460(6) 0.5214(6) 0.035(3) Uani 1 1 d . .
H17 H 0.4929 0.4533 0.5392 0.042 Uiso 1 1 calc R U
C18 C 0.3909(6) 0.4003(5) 0.5425(6) 0.030(3) Uani 1 1 d . .
C19 C 0.3092(7) 0.3866(5) 0.5107(5) 0.029(3) Uani 1 1 d . .
H19 H 0.2802 0.3545 0.5223 0.035 Uiso 1 1 calc R U
C20 C 0.2699(7) 0.4181(5) 0.4637(6) 0.033(3) Uani 1 1 d . .
H20 H 0.2145 0.4078 0.4426 0.039 Uiso 1 1 calc R U
C21 C 0.4299(6) 0.3703(4) 0.5953(4) 0.020(2) Uani 1 1 d . .
C22 C 0.2745(6) 0.6175(5) 0.3548(5) 0.021(2) Uani 1 1 d . .
C23 C 0.2720(6) 0.6478(4) 0.3050(5) 0.0188(19) Uani 1 1 d . .
H23 H 0.2245 0.6437 0.2733 0.023 Uiso 1 1 calc R U
C24 C 0.3383(6) 0.6849(5) 0.2997(5) 0.020(2) Uani 1 1 d . .
H24 H 0.3368 0.7063 0.2647 0.024 Uiso 1 1 calc R U
C25 C 0.4072(6) 0.6899(4) 0.3474(4) 0.0157(18) Uani 1 1 d . .
C26 C 0.4092(7) 0.6575(5) 0.3964(5) 0.027(2) Uani 1 1 d . .
H26 H 0.4579 0.6598 0.4274 0.033 Uiso 1 1 calc R U
C27 C 0.3432(7) 0.6214(5) 0.4027(5) 0.022(2) Uani 1 1 d . .
H27 H 0.3442 0.6003 0.4378 0.026 Uiso 1 1 calc R U
C28 C 0.4797(6) 0.7296(4) 0.3431(4) 0.0133(17) Uani 1 1 d . .
C29 C 0.1427(7) 0.6846(5) 0.4557(5) 0.0243(5) Uani 1 1 d . .
C30 C 0.0985(8) 0.6962(5) 0.4012(6) 0.033(3) Uani 1 1 d . .
H30 H 0.0434 0.6800 0.3878 0.040 Uiso 1 1 calc R U
C31 C 0.1355(7) 0.7330(5) 0.3638(5) 0.0243(5) Uani 1 1 d . .
H31 H 0.1066 0.7402 0.3246 0.029 Uiso 1 1 calc R U
C32 C 0.2117(6) 0.7573(4) 0.3850(4) 0.0155(18) Uani 1 1 d . .
C33 C 0.2554(9) 0.7472(6) 0.4422(6) 0.038(3) Uani 1 1 d . .
H33 H 0.3098 0.7642 0.4563 0.046 Uiso 1 1 calc R U
C34 C 0.2179(11) 0.7114(7) 0.4785(6) 0.047(4) Uani 1 1 d . .
H34 H 0.2446 0.7060 0.5186 0.057 Uiso 1 1 calc R U
C35 C 0.2546(6) 0.7952(4) 0.3463(5) 0.022(2) Uani 1 1 d . .
C36 C -0.0910(7) 0.5616(6) 0.3707(6) 0.035(3) Uani 1 1 d . .
C37 C -0.0650(10) 0.5870(6) 0.3233(6) 0.043(4) Uani 1 1 d . .
H37 H -0.0244 0.5697 0.3036 0.052 Uiso 1 1 calc R U
C38 C -0.1020(8) 0.6396(5) 0.3061(6) 0.033(3) Uani 1 1 d . .
H38 H -0.0820 0.6598 0.2759 0.040 Uiso 1 1 calc R U
C39 C -0.1651(7) 0.6637(5) 0.3301(5) 0.024(2) Uani 1 1 d . .
C40 C -0.1920(9) 0.6362(6) 0.3754(7) 0.042(4) Uani 1 1 d . .
H40 H -0.2343 0.6528 0.3939 0.051 Uiso 1 1 calc R U
C41 C -0.1569(10) 0.5839(7) 0.3937(8) 0.055(5) Uani 1 1 d . .
H41 H -0.1789 0.5631 0.4228 0.066 Uiso 1 1 calc R U
C42 C -0.2057(7) 0.7203(5) 0.3102(5) 0.023(2) Uani 1 1 d . .
C43 C 0.5109(7) 0.5776(5) 0.0776(6) 0.032(3) Uani 1 1 d . .
C44 C 0.5598(7) 0.6243(6) 0.0641(6) 0.033(3) Uani 1 1 d . .
H44 H 0.5747 0.6268 0.0264 0.040 Uiso 1 1 calc R U
C45 C 0.5860(7) 0.6660(6) 0.1052(5) 0.030(3) Uani 1 1 d . .
H45 H 0.6201 0.6966 0.0960 0.036 Uiso 1 1 calc R U
C46 C 0.5629(7) 0.6638(5) 0.1599(5) 0.023(2) Uani 1 1 d . .
C47 C 0.5156(9) 0.6179(6) 0.1731(6) 0.038(3) Uani 1 1 d . .
H47 H 0.4998 0.6156 0.2105 0.045 Uiso 1 1 calc R U
C48 C 0.4912(9) 0.5755(6) 0.1320(6) 0.036(3) Uani 1 1 d . .
H48 H 0.4598 0.5439 0.1421 0.043 Uiso 1 1 calc R U
C49 C 0.5834(7) 0.7106(5) 0.2036(5) 0.0243(5) Uani 1 1 d . .
C50 C 0.1980(6) 0.6136(5) 0.1440(5) 0.024(2) Uani 1 1 d . .
C51 C 0.2205(6) 0.6689(5) 0.1543(6) 0.025(2) Uani 1 1 d . .
H51 H 0.2751 0.6821 0.1491 0.030 Uiso 1 1 calc R U
C52 C 0.1622(7) 0.7067(5) 0.1728(6) 0.027(2) Uani 1 1 d . .
H52 H 0.1776 0.7455 0.1797 0.032 Uiso 1 1 calc R U
C53 C 0.0830(6) 0.6880(5) 0.1811(4) 0.019(2) Uani 1 1 d . .
C54 C 0.0644(9) 0.6296(6) 0.1727(7) 0.043(3) Uani 1 1 d . .
H54 H 0.0118 0.6155 0.1807 0.051 Uiso 1 1 calc R U
C55 C 0.1189(10) 0.5925(7) 0.1535(10) 0.064(6) Uani 1 1 d . .
H55 H 0.1040 0.5536 0.1468 0.077 Uiso 1 1 calc R U
C56 C 0.0235(6) 0.7265(4) 0.2010(4) 0.0169(19) Uani 1 1 d . .
C57 C 0.2988(8) 0.7192(5) 0.0194(5) 0.027(2) Uani 1 1 d . .
C58 C 0.3717(7) 0.7253(5) 0.0584(5) 0.0243(5) Uani 1 1 d . .
H58 H 0.4221 0.7061 0.0528 0.029 Uiso 1 1 calc R U
C59 C 0.3739(8) 0.7603(6) 0.1080(5) 0.031(3) Uani 1 1 d . .
H59 H 0.4241 0.7630 0.1379 0.038 Uiso 1 1 calc R U
C60 C 0.2986(6) 0.7916(5) 0.1120(4) 0.0187(19) Uani 1 1 d . .
C61 C 0.2265(7) 0.7864(6) 0.0692(5) 0.028(2) Uani 1 1 d . .
H61 H 0.1769 0.8081 0.0717 0.034 Uiso 1 1 calc R U
C62 C 0.2251(8) 0.7493(6) 0.0219(6) 0.035(3) Uani 1 1 d . .
H62 H 0.1749 0.7449 -0.0076 0.042 Uiso 1 1 calc R U
C63 C 0.2944(6) 0.8234(4) 0.1656(4) 0.0154(19) Uani 1 1 d . .
C64 C 0.4142(7) 0.4603(6) -0.0766(5) 0.030(3) Uani 1 1 d . .
C65 C 0.4756(10) 0.4915(7) -0.0959(6) 0.046(4) Uani 1 1 d . .
H65 H 0.4992 0.5245 -0.0751 0.055 Uiso 1 1 calc R U
C66 C 0.5026(9) 0.4745(6) -0.1454(7) 0.041(4) Uani 1 1 d . .
H66 H 0.5458 0.4958 -0.1591 0.049 Uiso 1 1 calc R U
C67 C 0.4685(7) 0.4270(5) -0.1762(5) 0.024(2) Uani 1 1 d . .
C68 C 0.4079(7) 0.3940(5) -0.1544(5) 0.027(2) Uani 1 1 d . .
H68 H 0.3871 0.3595 -0.1733 0.032 Uiso 1 1 calc R U
C69 C 0.3795(8) 0.4120(7) -0.1059(7) 0.044(4) Uani 1 1 d . .
H69 H 0.3358 0.3914 -0.0921 0.052 Uiso 1 1 calc R U
C70 C 0.5038(6) 0.4092(4) -0.2295(5) 0.023(2) Uani 1 1 d . .
C71 C 0.1663(8) 0.5758(5) -0.1217(6) 0.029(2) Uani 1 1 d . .
C72 C 0.1979(7) 0.5240(6) -0.1332(5) 0.032(3) Uani 1 1 d . .
H72 H 0.2579 0.5172 -0.1224 0.038 Uiso 1 1 calc R U
C73 C 0.1444(8) 0.4807(5) -0.1604(6) 0.031(3) Uani 1 1 d . .
H73 H 0.1677 0.4447 -0.1671 0.037 Uiso 1 1 calc R U
C74 C 0.0584(7) 0.4903(5) -0.1772(5) 0.021(2) Uani 1 1 d . .
C75 C 0.0267(8) 0.5438(5) -0.1652(7) 0.037(3) Uani 1 1 d . .
H75 H -0.0333 0.5505 -0.1763 0.045 Uiso 1 1 calc R U
C76 C 0.0783(8) 0.5871(5) -0.1381(6) 0.035(3) Uani 1 1 d . .
H76 H 0.0551 0.6231 -0.1310 0.042 Uiso 1 1 calc R U
C77 C -0.0026(6) 0.4451(4) -0.2033(5) 0.0175(19) Uani 1 1 d . .
C78 C 0.1353(6) 0.4703(5) 0.0201(5) 0.021(2) Uani 1 1 d . .
C79 C 0.1827(7) 0.4259(5) 0.0079(5) 0.026(2) Uani 1 1 d . .
H79 H 0.2402 0.4219 0.0285 0.031 Uiso 1 1 calc R U
C80 C 0.1490(7) 0.3870(5) -0.0335(5) 0.029(2) Uani 1 1 d . .
H80 H 0.1833 0.3572 -0.0443 0.035 Uiso 1 1 calc R U
C81 C 0.0618(6) 0.3922(5) -0.0598(5) 0.023(2) Uani 1 1 d . .
C82 C 0.0145(8) 0.4358(5) -0.0448(6) 0.034(3) Uani 1 1 d . .
H82 H -0.0442 0.4386 -0.0632 0.040 Uiso 1 1 calc R U
C83 C 0.0491(7) 0.4764(5) -0.0032(6) 0.033(3) Uani 1 1 d . .
H83 H 0.0156 0.5063 0.0083 0.039 Uiso 1 1 calc R U
C84 C 0.0266(6) 0.3524(5) -0.1084(5) 0.024(2) Uani 1 1 d . .
C85 C 0.2723(7) 0.9524(5) 0.3139(5) 0.0243(5) Uani 1 1 d . .
C86 C 0.2086(11) 0.9980(7) 0.3202(8) 0.061(5) Uani 1 1 d . .
Ho1 Ho 0.38981(2) 0.86371(2) 0.30106(2) 0.01456(9) Uani 1 1 d . .
Ho2 Ho -0.12824(2) 0.35940(2) 0.76991(2) 0.01537(10) Uani 1 1 d . .
Ho3 Ho 0.10629(3) 0.30760(2) 0.78027(2) 0.01434(10) Uani 1 1 d . .
Ho4 Ho 0.60987(3) 0.78760(2) 0.29972(2) 0.01481(10) Uani 1 1 d . .
N1 N 0.3580(7) 0.5801(5) -0.0342(4) 0.030(2) Uani 1 1 d . U
N2 N 0.3303(6) 0.5181(4) 0.0572(4) 0.0243(5) Uani 1 1 d . U
N3 N 0.2150(7) 0.6001(5) 0.0111(5) 0.033(2) Uani 1 1 d . U
N4 N 0.1055(6) 0.5080(5) 0.3830(5) 0.031(2) Uani 1 1 d . .
N5 N 0.2097(7) 0.5675(4) 0.4678(4) 0.031(2) Uani 1 1 d . .
N6 N 0.0479(6) 0.5428(5) 0.4814(5) 0.038(3) Uani 1 1 d . .
O1 O -0.0940(5) 0.3695(3) 0.6772(3) 0.0243(5) Uani 1 1 d . .
O2 O 0.0303(5) 0.3217(3) 0.6865(3) 0.0210(15) Uani 1 1 d . .
O4 O 0.2976(4) 0.3587(4) 0.7108(3) 0.0230(15) Uani 1 1 d . .
O5 O 0.1885(5) 0.3788(3) 0.7544(3) 0.0193(15) Uani 1 1 d . .
O6 O 0.3831(5) 0.3342(3) 0.6144(3) 0.0236(16) Uani 1 1 d . .
O7 O 0.5054(5) 0.3830(4) 0.6186(4) 0.0253(16) Uani 1 1 d . .
O8 O 0.0372(6) 0.4373(4) 0.4445(5) 0.042(2) Uani 1 1 d . .
O9 O 0.1619(6) 0.5816(3) 0.5685(3) 0.0298(19) Uani 1 1 d . .
O10 O 0.2724(5) 0.4997(4) 0.4005(4) 0.0324(19) Uani 1 1 d . .
O11 O -0.0559(5) 0.5069(4) 0.3903(5) 0.040(2) Uani 1 1 d . .
O12 O 0.1082(6) 0.6476(4) 0.4942(4) 0.040(2) Uani 1 1 d . .
O13 O 0.2031(5) 0.5834(4) 0.3551(4) 0.0303(18) Uani 1 1 d . .
O14 O -0.2699(5) 0.7358(4) 0.3304(4) 0.0299(19) Uani 1 1 d . .
O15 O -0.1754(5) 0.7475(3) 0.2727(3) 0.0208(15) Uani 1 1 d . .
O16 O 0.2230(5) 0.7975(3) 0.2913(3) 0.0244(17) Uani 1 1 d . .
O17 O 0.3223(5) 0.8208(4) 0.3709(4) 0.0307(19) Uani 1 1 d . .
O18 O 0.4611(4) 0.7757(3) 0.3112(3) 0.0199(15) Uani 1 1 d . .
O19 O 0.5534(5) 0.7201(3) 0.3661(3) 0.0248(16) Uani 1 1 d . .
O20 O 0.2224(4) 0.8465(3) 0.1704(3) 0.0182(15) Uani 1 1 d . .
O21 O 0.3589(4) 0.8256(4) 0.2071(3) 0.0212(16) Uani 1 1 d . .
O22 O 0.0483(5) 0.7764(3) 0.2205(4) 0.0243(5) Uani 1 1 d . .
O23 O -0.0545(4) 0.7129(3) 0.1969(3) 0.0200(15) Uani 1 1 d . .
O24 O 0.5600(9) 0.7036(5) 0.2526(5) 0.063(4) Uani 1 1 d . .
O25 O 0.6233(5) 0.7556(3) 0.1977(3) 0.0227(15) Uani 1 1 d . .
O26 O 0.4828(5) 0.5352(3) 0.0359(4) 0.0243(5) Uani 1 1 d . .
O27 O 0.2980(7) 0.6833(4) -0.0305(4) 0.040(2) Uani 1 1 d . .
O28 O 0.2579(5) 0.5783(4) 0.1251(4) 0.032(2) Uani 1 1 d . .
O29 O 0.3849(5) 0.4710(4) -0.0243(4) 0.034(2) Uani 1 1 d . .
O30 O 0.2148(6) 0.6208(4) -0.0961(4) 0.0332(19) Uani 1 1 d . .
O31 O 0.1686(5) 0.5110(3) 0.0648(3) 0.0244(17) Uani 1 1 d . .
O32 O 0.4774(4) 0.3627(4) -0.2550(3) 0.0203(14) Uani 1 1 d . .
O33 O 0.5609(5) 0.4373(4) -0.2452(4) 0.0293(18) Uani 1 1 d . .
O34 O -0.0820(5) 0.4546(3) -0.2121(4) 0.0294(19) Uani 1 1 d . .
O35 O 0.0266(4) 0.3967(3) -0.2170(3) 0.0185(15) Uani 1 1 d . .
O36 O -0.0518(5) 0.3543(4) -0.1292(3) 0.0259(17) Uani 1 1 d . .
O37 O 0.0790(5) 0.3200(3) -0.1275(4) 0.0254(17) Uani 1 1 d . .
O38 O 0.2503(4) 0.9123(3) 0.2738(3) 0.0182(14) Uani 1 1 d . .
O39 O 0.3455(5) 0.9500(4) 0.3446(4) 0.035(2) Uani 1 1 d . .
O1W O 0.2336(5) 0.2829(4) 0.8463(4) 0.0300(17) Uani 1 1 d . .
P1 P 0.38485(18) 0.53005(14) 0.00882(14) 0.0297(7) Uani 1 1 d . U
P2 P 0.24604(18) 0.55293(13) 0.06140(14) 0.0267(6) Uani 1 1 d . U
P3 P 0.2733(2) 0.61780(14) -0.03275(14) 0.0297(7) Uani 1 1 d . U
P4 P 0.19343(18) 0.53897(13) 0.40562(14) 0.0267(6) Uani 1 1 d . .
P5 P 0.1318(2) 0.58184(13) 0.49970(15) 0.0306(7) Uani 1 1 d . .
P6 P 0.0381(2) 0.50268(15) 0.42667(17) 0.0342(8) Uani 1 1 d . .

loop_
_atom_site_aniso_label
_atom_site_aniso_U_11
_atom_site_aniso_U_22
_atom_site_aniso_U_33
_atom_site_aniso_U_23
_atom_site_aniso_U_13
_atom_site_aniso_U_12
C1 0.024(5) 0.017(5) 0.032(6) 0.010(4) 0.004(4) -0.003(4)
C2 0.029(6) 0.026(6) 0.035(6) 0.015(5) 0.015(5) 0.016(4)
C3 0.0219(12) 0.0231(13) 0.0299(13) -0.0012(11) 0.0099(10) 0.0010(10)
C4 0.012(4) 0.016(5) 0.026(5) 0.008(4) 0.004(4) 0.001(3)
C5 0.028(6) 0.039(7) 0.026(6) 0.025(5) 0.005(4) 0.015(5)
C6 0.0219(12) 0.0231(13) 0.0299(13) -0.0012(11) 0.0099(10) 0.0010(10)
C7 0.023(4) 0.014(5) 0.015(4) 0.002(4) 0.002(3) -0.009(4)
C8 0.039(6) 0.023(6) 0.021(5) 0.002(4) 0.016(5) 0.005(5)
C9 0.045(8) 0.036(8) 0.066(10) 0.015(7) 0.032(7) 0.008(6)
C10 0.037(6) 0.047(8) 0.039(7) 0.035(6) 0.030(6) 0.024(6)
C11 0.012(4) 0.014(4) 0.020(5) 0.001(4) 0.007(3) 0.007(3)
C12 0.026(5) 0.026(6) 0.032(6) 0.013(5) 0.003(5) -0.002(4)
C13 0.0219(12) 0.0231(13) 0.0299(13) -0.0012(11) 0.0099(10) 0.0010(10)
C14 0.0219(12) 0.0231(13) 0.0299(13) -0.0012(11) 0.0099(10) 0.0010(10)
C15 0.020(5) 0.017(5) 0.033(6) 0.007(4) 0.008(4) 0.013(4)
C16 0.0219(12) 0.0231(13) 0.0299(13) -0.0012(11) 0.0099(10) 0.0010(10)
C17 0.031(6) 0.038(7) 0.033(6) 0.006(5) -0.001(5) -0.008(5)
C18 0.006(4) 0.027(6) 0.054(8) -0.002(5) 0.003(4) -0.003(4)
C19 0.021(5) 0.028(6) 0.038(6) 0.021(5) 0.004(4) -0.002(4)
C20 0.013(5) 0.030(6) 0.054(8) 0.007(6) 0.003(5) -0.002(4)
C21 0.017(4) 0.018(5) 0.023(5) 0.007(4) 0.001(4) 0.011(4)
C22 0.014(4) 0.022(5) 0.029(5) 0.015(4) 0.013(4) 0.008(4)
C23 0.019(5) 0.015(5) 0.021(5) 0.003(4) 0.002(4) 0.000(4)
C24 0.021(5) 0.020(5) 0.022(5) 0.001(4) 0.016(4) -0.007(4)
C25 0.013(4) 0.013(4) 0.023(5) -0.008(4) 0.008(4) -0.003(3)
C26 0.023(5) 0.022(5) 0.033(6) 0.007(5) -0.004(4) -0.005(4)
C27 0.034(6) 0.018(5) 0.017(5) 0.005(4) 0.011(4) -0.006(4)
C28 0.013(4) 0.010(4) 0.013(4) -0.001(3) -0.005(3) -0.005(3)
C29 0.0219(12) 0.0231(13) 0.0299(13) -0.0012(11) 0.0099(10) 0.0010(10)
C30 0.035(6) 0.020(6) 0.050(8) 0.020(5) 0.021(6) 0.010(5)
C31 0.0219(12) 0.0231(13) 0.0299(13) -0.0012(11) 0.0099(10) 0.0010(10)
C32 0.020(4) 0.017(5) 0.010(4) 0.011(3) 0.005(3) 0.008(4)
C33 0.037(7) 0.037(7) 0.038(7) 0.006(6) 0.001(5) 0.001(6)
C34 0.074(11) 0.040(8) 0.021(6) 0.010(6) -0.007(6) 0.014(7)
C35 0.017(4) 0.019(5) 0.031(5) 0.012(4) 0.006(4) 0.013(4)
C36 0.016(5) 0.043(7) 0.048(7) 0.025(6) 0.006(5) 0.014(5)
C37 0.057(9) 0.038(7) 0.045(8) 0.022(6) 0.039(7) 0.023(6)
C38 0.041(7) 0.028(6) 0.034(6) 0.022(5) 0.018(5) 0.004(5)
C39 0.019(5) 0.025(6) 0.024(5) 0.017(4) -0.005(4) 0.004(4)
C40 0.043(7) 0.043(8) 0.054(8) 0.031(7) 0.041(7) 0.024(6)
C41 0.051(9) 0.052(9) 0.067(10) 0.045(8) 0.019(8) 0.033(7)
C42 0.016(5) 0.024(6) 0.027(5) 0.004(4) -0.002(4) 0.001(4)
C43 0.023(5) 0.024(6) 0.051(8) -0.018(5) 0.013(5) -0.009(4)
C44 0.017(5) 0.051(8) 0.035(6) -0.017(6) 0.012(5) -0.019(5)
C45 0.017(5) 0.047(7) 0.030(6) -0.010(5) 0.013(4) -0.011(5)
C46 0.018(5) 0.024(5) 0.030(6) -0.012(4) 0.012(4) -0.005(4)
C47 0.045(7) 0.030(7) 0.040(7) -0.015(6) 0.012(6) -0.020(6)
C48 0.049(7) 0.027(6) 0.028(6) -0.001(5) -0.001(5) -0.014(5)
C49 0.0219(12) 0.0231(13) 0.0299(13) -0.0012(11) 0.0099(10) 0.0010(10)
C50 0.013(4) 0.024(5) 0.041(6) -0.020(5) 0.017(4) -0.005(4)
C51 0.011(4) 0.022(5) 0.045(7) -0.004(5) 0.015(4) -0.006(4)
C52 0.031(6) 0.008(5) 0.041(7) -0.008(4) 0.010(5) -0.003(4)
C53 0.020(5) 0.026(5) 0.011(4) -0.006(4) 0.008(4) 0.000(4)
C54 0.031(7) 0.038(8) 0.060(9) -0.012(7) 0.013(6) 0.002(6)
C55 0.043(8) 0.031(8) 0.127(18) -0.024(9) 0.040(10) -0.010(6)
C56 0.018(4) 0.021(5) 0.012(4) 0.008(4) 0.004(3) -0.004(4)
C57 0.034(6) 0.019(5) 0.023(5) -0.007(4) -0.004(4) -0.017(4)
C58 0.0219(12) 0.0231(13) 0.0299(13) -0.0012(11) 0.0099(10) 0.0010(10)
C59 0.025(5) 0.039(7) 0.029(6) -0.020(5) 0.004(5) -0.012(5)
C60 0.022(5) 0.025(5) 0.009(4) 0.005(4) 0.003(3) -0.002(4)
C61 0.024(5) 0.030(6) 0.031(6) 0.004(5) 0.007(4) -0.009(5)
C62 0.031(6) 0.031(7) 0.039(7) -0.008(5) -0.005(5) 0.002(5)
C63 0.010(4) 0.025(5) 0.008(4) -0.003(3) -0.004(3) -0.004(3)
C64 0.024(5) 0.039(7) 0.027(6) -0.027(5) 0.006(4) -0.010(5)
C65 0.050(8) 0.050(9) 0.042(8) -0.038(7) 0.019(6) -0.029(7)
C66 0.039(7) 0.038(7) 0.056(9) -0.034(7) 0.032(6) -0.018(6)
C67 0.021(5) 0.025(6) 0.027(5) -0.012(5) 0.011(4) -0.007(4)
C68 0.026(5) 0.018(5) 0.035(6) -0.010(4) 0.004(5) -0.014(4)
C69 0.027(6) 0.044(8) 0.064(10) -0.031(7) 0.020(6) -0.011(6)
C70 0.016(5) 0.013(5) 0.037(6) -0.007(4) 0.001(4) 0.000(4)
C71 0.028(6) 0.023(6) 0.038(6) -0.007(5) 0.014(5) -0.016(4)
C72 0.015(5) 0.043(7) 0.034(6) -0.012(5) -0.002(4) -0.007(5)
C73 0.027(6) 0.014(5) 0.053(8) -0.018(5) 0.009(5) -0.006(4)
C74 0.019(5) 0.022(5) 0.024(5) -0.015(4) 0.009(4) -0.005(4)
C75 0.025(6) 0.018(6) 0.068(9) -0.014(6) 0.007(6) 0.007(4)
C76 0.035(6) 0.018(6) 0.049(8) 0.004(5) 0.000(6) 0.003(5)
C77 0.014(4) 0.014(5) 0.026(5) -0.004(4) 0.009(4) -0.004(3)
C78 0.015(4) 0.022(5) 0.025(5) 0.000(4) 0.003(4) -0.004(4)
C79 0.028(5) 0.022(5) 0.027(5) -0.001(4) 0.002(4) 0.010(4)
C80 0.025(5) 0.022(6) 0.036(6) -0.007(5) -0.005(5) -0.002(4)
C81 0.008(4) 0.027(6) 0.038(6) 0.002(5) 0.008(4) -0.008(4)
C82 0.021(5) 0.030(6) 0.048(7) -0.014(6) 0.000(5) -0.002(5)
C83 0.024(5) 0.030(6) 0.046(7) -0.028(6) 0.012(5) 0.002(5)
C84 0.017(4) 0.026(6) 0.031(5) -0.013(5) 0.008(4) -0.014(4)
C85 0.0219(12) 0.0231(13) 0.0299(13) -0.0012(11) 0.0099(10) 0.0010(10)
C86 0.051(9) 0.046(9) 0.077(12) -0.045(9) -0.008(8) 0.022(7)
Ho1 0.01238(18) 0.0153(2) 0.01514(19) -0.00020(17) 0.00053(14) -0.00132(16)
Ho2 0.01234(18) 0.0145(2) 0.0198(2) -0.00264(17) 0.00441(14) -0.00283(16)
Ho3 0.01320(19) 0.01267(19) 0.0175(2) -0.00022(16) 0.00380(14) -0.00173(15)
Ho4 0.01136(18) 0.0144(2) 0.0180(2) -0.00051(17) 0.00133(14) -0.00107(15)
N1 0.040(5) 0.037(6) 0.016(4) -0.018(4) 0.017(4) -0.013(4)
N2 0.0219(12) 0.0231(13) 0.0299(13) -0.0012(11) 0.0099(10) 0.0010(10)
N3 0.045(6) 0.026(5) 0.035(6) -0.014(4) 0.022(5) -0.001(4)
N4 0.019(4) 0.044(6) 0.031(5) 0.019(5) 0.007(4) 0.009(4)
N5 0.051(6) 0.021(5) 0.027(5) 0.015(4) 0.020(5) -0.003(4)
N6 0.022(5) 0.042(6) 0.053(7) 0.025(5) 0.019(5) 0.004(4)
O1 0.0219(12) 0.0231(13) 0.0299(13) -0.0012(11) 0.0099(10) 0.0010(10)
O2 0.022(4) 0.022(4) 0.018(3) 0.006(3) 0.002(3) 0.000(3)
O4 0.012(3) 0.023(4) 0.033(4) 0.010(3) 0.003(3) 0.006(3)
O5 0.024(4) 0.011(3) 0.025(4) 0.005(3) 0.009(3) -0.005(3)
O6 0.025(4) 0.025(4) 0.017(4) 0.013(3) -0.003(3) 0.010(3)
O7 0.016(3) 0.027(4) 0.030(4) 0.006(3) -0.002(3) -0.001(3)
O8 0.032(5) 0.043(6) 0.051(6) 0.029(5) 0.012(4) 0.016(4)
O9 0.055(5) 0.017(4) 0.021(4) 0.013(3) 0.016(4) 0.009(4)
O10 0.021(4) 0.030(5) 0.047(5) 0.014(4) 0.009(4) 0.010(3)
O11 0.020(4) 0.040(5) 0.062(6) 0.030(5) 0.011(4) 0.005(4)
O12 0.059(6) 0.025(5) 0.048(6) 0.018(4) 0.043(5) 0.024(4)
O13 0.022(4) 0.028(4) 0.044(5) 0.014(4) 0.013(3) 0.002(3)
O14 0.026(4) 0.027(4) 0.041(5) 0.018(4) 0.017(4) 0.009(3)
O15 0.020(3) 0.020(4) 0.023(4) 0.013(3) 0.005(3) 0.005(3)
O16 0.038(4) 0.018(4) 0.019(3) 0.011(3) 0.010(3) 0.016(3)
O17 0.020(4) 0.036(5) 0.036(5) -0.014(4) 0.008(3) -0.006(3)
O18 0.016(3) 0.012(3) 0.031(4) 0.010(3) 0.003(3) -0.001(3)
O19 0.023(4) 0.027(4) 0.024(4) -0.002(3) 0.002(3) 0.002(3)
O20 0.007(3) 0.020(4) 0.025(4) -0.002(3) -0.006(2) 0.004(2)
O21 0.017(3) 0.042(5) 0.004(3) 0.002(3) 0.003(2) 0.003(3)
O22 0.0219(12) 0.0231(13) 0.0299(13) -0.0012(11) 0.0099(10) 0.0010(10)
O23 0.013(3) 0.024(4) 0.026(4) 0.000(3) 0.012(3) 0.003(3)
O24 0.089(9) 0.056(7) 0.059(7) -0.025(6) 0.048(7) -0.050(7)
O25 0.032(4) 0.020(4) 0.018(4) 0.000(3) 0.009(3) 0.004(3)
O26 0.0219(12) 0.0231(13) 0.0299(13) -0.0012(11) 0.0099(10) 0.0010(10)
O27 0.054(6) 0.033(5) 0.034(5) -0.022(4) 0.011(4) -0.024(4)
O28 0.019(4) 0.033(5) 0.046(5) -0.032(4) 0.008(3) -0.001(3)
O29 0.027(4) 0.039(5) 0.043(5) -0.033(4) 0.023(4) -0.013(4)
O30 0.042(5) 0.021(4) 0.041(5) -0.006(4) 0.018(4) -0.009(4)
O31 0.018(3) 0.027(4) 0.030(4) -0.024(3) 0.010(3) -0.008(3)
O32 0.015(3) 0.024(4) 0.024(3) -0.008(3) 0.009(3) -0.004(3)
O33 0.032(4) 0.020(4) 0.039(5) -0.009(3) 0.016(4) -0.006(3)
O34 0.019(4) 0.017(4) 0.052(5) -0.013(4) 0.007(4) -0.008(3)
O35 0.010(3) 0.014(3) 0.030(4) -0.004(3) 0.000(3) -0.003(2)
O36 0.021(3) 0.036(5) 0.021(3) -0.012(3) 0.003(3) -0.010(3)
O37 0.023(4) 0.023(4) 0.033(4) -0.002(3) 0.012(3) 0.003(3)
O38 0.017(3) 0.013(3) 0.024(4) -0.003(3) 0.003(3) 0.001(3)
O39 0.026(4) 0.039(5) 0.034(5) -0.020(4) -0.010(3) -0.001(4)
O1W 0.022(4) 0.038(5) 0.029(4) -0.005(4) 0.004(3) 0.004(4)
P1 0.0200(13) 0.0357(17) 0.0350(16) -0.0319(14) 0.0096(11) -0.0113(11)
P2 0.0185(13) 0.0268(15) 0.0368(16) -0.0189(12) 0.0108(11) -0.0033(11)
P3 0.0303(15) 0.0303(16) 0.0308(15) -0.0201(13) 0.0112(12) -0.0153(12)
P4 0.0214(13) 0.0230(14) 0.0385(16) 0.0170(12) 0.0131(12) 0.0040(11)
P5 0.0374(17) 0.0219(14) 0.0375(17) 0.0202(13) 0.0197(14) 0.0142(12)
P6 0.0236(14) 0.0325(17) 0.050(2) 0.0265(15) 0.0165(13) 0.0103(12)

loop_
_atom_type_symbol
_atom_type_description
_atom_type_scat_dispersion_real
_atom_type_scat_dispersion_imag
_atom_type_scat_source
C C 0.0033 0.0016 'International Tables Vol C Tables 4.2.6.8 and 6.1.1.4'
H H 0.0000 0.0000 'International Tables Vol C Tables 4.2.6.8 and 6.1.1.4'
Ho Ho -0.2175 4.6783 'International Tables Vol C Tables 4.2.6.8 and 6.1.1.4'
N N 0.0061 0.0033 'International Tables Vol C Tables 4.2.6.8 and 6.1.1.4'
O O 0.0106 0.0060 'International Tables Vol C Tables 4.2.6.8 and 6.1.1.4'
P P 0.1023 0.0942 'International Tables Vol C Tables 4.2.6.8 and 6.1.1.4'

loop_
_geom_angle_atom_site_label_1
_geom_angle_atom_site_label_2
_geom_angle_atom_site_label_3
_geom_angle
_geom_angle_site_symmetry_1
_geom_angle_site_symmetry_3
O8 C1 C2 118.6(10) . .
O8 C1 C6 122.4(10) . .
C2 C1 C6 118.9(10) . .
C3 C2 C1 121.4(10) . .
C3 C2 H2 119.3 . .
C1 C2 H2 119.3 . .
C2 C3 C4 120.2(10) . .
C2 C3 H3 119.9 . .
C4 C3 H3 119.9 . .
C5 C4 C3 119.6(10) . .
C5 C4 C7 121.3(9) . .
C3 C4 C7 118.9(9) . .
C6 C5 C4 120.6(11) . .
C6 C5 H5 119.7 . .
C4 C5 H5 119.7 . .
C5 C6 C1 119.3(11) . .
C5 C6 H6 120.4 . .
C1 C6 H6 120.4 . .
O2 C7 O1 124.7(9) . .
O2 C7 C4 116.8(9) . .
O1 C7 C4 118.4(9) . .
C9 C8 C13 119.8(11) . .
C9 C8 O9 121.6(11) . .
C13 C8 O9 118.6(10) . .
C8 C9 C10 120.3(12) . .
C8 C9 H9 119.9 . .
C10 C9 H9 119.9 . .
C9 C10 C11 122.1(11) . .
C9 C10 H10 119.0 . .
C11 C10 H10 119.0 . .
C12 C11 C10 117.9(10) . .
C12 C11 C14 121.3(9) . .
C10 C11 C14 120.7(9) . .
C11 C12 C13 119.8(11) . .
C11 C12 H12 120.1 . .
C13 C12 H12 120.1 . .
C8 C13 C12 120.0(11) . .
C8 C13 H13 120.0 . .
C12 C13 H13 120.0 . .
O4 C14 O5 123.2(11) . .
O4 C14 C11 118.7(10) . .
O5 C14 C11 118.1(9) . .
O10 C15 C16 118.2(10) . .
O10 C15 C20 120.4(10) . .
C16 C15 C20 121.5(10) . .
C17 C16 C15 117.9(11) . .
C17 C16 H16 121.0 . .
C15 C16 H16 121.0 . .
C16 C17 C18 121.6(11) . .
C16 C17 H17 119.2 . .
C18 C17 H17 119.2 . .
C19 C18 C17 117.4(11) . .
C19 C18 C21 122.4(10) . .
C17 C18 C21 120.2(10) . .
C20 C19 C18 122.0(11) . .
C20 C19 H19 119.0 . .
C18 C19 H19 119.0 . .
C19 C20 C15 119.2(11) . .
C19 C20 H20 120.4 . .
C15 C20 H20 120.4 . .
O7 C21 O6 126.1(9) . .
O7 C21 C18 117.8(9) . .
O6 C21 C18 116.1(9) . .
C23 C22 O13 114.8(10) . .
C23 C22 C27 122.0(10) . .
O13 C22 C27 123.1(9) . .
C22 C23 C24 120.6(10) . .
C22 C23 H23 119.7 . .
C24 C23 H23 119.7 . .
C23 C24 C25 118.1(9) . .
C23 C24 H24 120.9 . .
C25 C24 H24 120.9 . .
C26 C25 C24 119.8(9) . .
C26 C25 C28 120.7(9) . .
C24 C25 C28 119.4(9) . .
C25 C26 C27 122.6(10) . .
C25 C26 H26 118.7 . .
C27 C26 H26 118.7 . .
C26 C27 C22 116.7(10) . .
C26 C27 H27 121.6 . .
C22 C27 H27 121.6 . .
O19 C28 O18 119.4(9) . .
O19 C28 C25 123.1(9) . .
O18 C28 C25 117.5(8) . .
O19 C28 Ho4 62.1(6) . .
O18 C28 Ho4 60.0(5) . .
C25 C28 Ho4 161.8(7) . .
C30 C29 C34 121.9(12) . .
C30 C29 O12 121.0(11) . .
C34 C29 O12 116.9(11) . .
C29 C30 C31 119.3(12) . .
C29 C30 H30 120.4 . .
C31 C30 H30 120.4 . .
C32 C31 C30 119.0(11) . .
C32 C31 H31 120.5 . .
C30 C31 H31 120.5 . .
C31 C32 C33 121.5(10) . .
C31 C32 C35 120.7(9) . .
C33 C32 C35 117.7(10) . .
C32 C33 C34 118.8(12) . .
C32 C33 H33 120.6 . .
C34 C33 H33 120.6 . .
C29 C34 C33 119.1(12) . .
C29 C34 H34 120.4 . .
C33 C34 H34 120.4 . .
O17 C35 O16 124.2(10) . .
O17 C35 C32 117.0(9) . .
O16 C35 C32 118.8(9) . .
C41 C36 C37 120.9(11) . .
C41 C36 O11 119.9(11) . .
C37 C36 O11 118.7(11) . .
C36 C37 C38 115.8(11) . .
C36 C37 H37 122.1 . .
C38 C37 H37 122.1 . .
C39 C38 C37 123.8(10) . .
C39 C38 H38 118.1 . .
C37 C38 H38 118.1 . .
C38 C39 C40 118.7(10) . .
C38 C39 C42 123.2(10) . .
C40 C39 C42 118.2(11) . .
C39 C40 C41 119.4(12) . .
C39 C40 H40 120.3 . .
C41 C40 H40 120.3 . .
C36 C41 C40 120.9(13) . .
C36 C41 H41 119.6 . .
C40 C41 H41 119.6 . .
O15 C42 O14 124.1(10) . .
O15 C42 C39 117.7(10) . .
O14 C42 C39 118.2(10) . .
C48 C43 O26 121.0(11) . .
C48 C43 C44 118.1(11) . .
O26 C43 C44 121.0(11) . .
C45 C44 C43 120.3(12) . .
C45 C44 H44 119.8 . .
C43 C44 H44 119.8 . .
C44 C45 C46 120.6(11) . .
C44 C45 H45 119.7 . .
C46 C45 H45 119.7 . .
C47 C46 C45 118.8(11) . .
C47 C46 C49 118.9(10) . .
C45 C46 C49 122.2(10) . .
C48 C47 C46 120.2(13) . .
C48 C47 H47 119.9 . .
C46 C47 H47 119.9 . .
C43 C48 C47 121.9(12) . .
C43 C48 H48 119.0 . .
C47 C48 H48 119.0 . .
O25 C49 O24 116.5(11) . .
O25 C49 C46 126.8(10) . .
O24 C49 C46 116.7(10) . .
O25 C49 Ho4 63.0(6) . .
O24 C49 Ho4 53.6(6) . .
C46 C49 Ho4 170.2(8) . .
C51 C50 O28 116.9(9) . .
C51 C50 C55 121.5(10) . .
O28 C50 C55 121.6(11) . .
C50 C51 C52 119.4(9) . .
C50 C51 H51 120.3 . .
C52 C51 H51 120.3 . .
C53 C52 C51 120.8(10) . .
C53 C52 H52 119.6 . .
C51 C52 H52 119.6 . .
C52 C53 C54 117.5(10) . .
C52 C53 C56 121.0(10) . .
C54 C53 C56 121.4(10) . .
C55 C54 C53 122.7(13) . .
C55 C54 H54 118.7 . .
C53 C54 H54 118.7 . .
C54 C55 C50 117.9(14) . .
C54 C55 H55 121.0 . .
C50 C55 H55 121.0 . .
O23 C56 O22 118.9(10) . .
O23 C56 C53 120.6(9) . .
O22 C56 C53 120.4(9) . .
O23 C56 Ho3 57.6(5) . 2_556
O22 C56 Ho3 61.8(5) . 2_556
C53 C56 Ho3 170.2(7) . 2_556
C58 C57 C62 123.3(11) . .
C58 C57 O27 118.9(11) . .
C62 C57 O27 117.6(10) . .
C57 C58 C59 119.8(11) . .
C57 C58 H58 120.1 . .
C59 C58 H58 120.1 . .
C58 C59 C60 117.8(10) . .
C58 C59 H59 121.1 . .
C60 C59 H59 121.1 . .
C61 C60 C59 120.3(10) . .
C61 C60 C63 119.4(10) . .
C59 C60 C63 119.8(9) . .
C60 C61 C62 120.5(12) . .
C60 C61 H61 119.8 . .
C62 C61 H61 119.8 . .
C57 C62 C61 118.0(11) . .
C57 C62 H62 121.0 . .
C61 C62 H62 121.0 . .
O21 C63 O20 121.1(9) . .
O21 C63 C60 120.3(9) . .
O20 C63 C60 118.5(8) . .
C65 C64 C69 121.6(11) . .
C65 C64 O29 124.5(10) . .
C69 C64 O29 113.8(11) . .
C66 C65 C64 118.8(11) . .
C66 C65 H65 120.6 . .
C64 C65 H65 120.6 . .
C65 C66 C67 121.1(12) . .
C65 C66 H66 119.4 . .
C67 C66 H66 119.4 . .
C66 C67 C68 119.3(10) . .
C66 C67 C70 118.3(10) . .
C68 C67 C70 122.1(10) . .
C69 C68 C67 119.2(10) . .
C69 C68 H68 120.4 . .
C67 C68 H68 120.4 . .
C68 C69 C64 119.8(12) . .
C68 C69 H69 120.1 . .
C64 C69 H69 120.1 . .
O33 C70 O32 121.2(10) . .
O33 C70 C67 120.3(9) . .
O32 C70 C67 118.3(9) . .
O33 C70 Ho1 57.8(6) . 2_645
O32 C70 Ho1 65.2(5) . 2_645
C67 C70 Ho1 162.3(8) . 2_645
C72 C71 O30 125.1(11) . .
C72 C71 C76 120.2(10) . .
O30 C71 C76 114.7(11) . .
C71 C72 C73 121.6(11) . .
C71 C72 H72 119.2 . .
C73 C72 H72 119.2 . .
C74 C73 C72 119.9(11) . .
C74 C73 H73 120.1 . .
C72 C73 H73 120.1 . .
C73 C74 C75 118.0(10) . .
C73 C74 C77 122.5(10) . .
C75 C74 C77 119.4(10) . .
C76 C75 C74 123.3(11) . .
C76 C75 H75 118.4 . .
C74 C75 H75 118.4 . .
C75 C76 C71 117.1(11) . .
C75 C76 H76 121.4 . .
C71 C76 H76 121.4 . .
O34 C77 O35 120.9(9) . .
O34 C77 C74 119.6(9) . .
O35 C77 C74 119.5(9) . .
O34 C77 Ho2 56.4(5) . 1_554
O35 C77 Ho2 65.7(5) . 1_554
C74 C77 Ho2 168.2(7) . 1_554
C79 C78 C83 123.4(10) . .
C79 C78 O31 121.6(9) . .
C83 C78 O31 114.4(9) . .
C78 C79 C80 120.7(11) . .
C78 C79 H79 119.6 . .
C80 C79 H79 119.6 . .
C79 C80 C81 117.7(11) . .
C79 C80 H80 121.1 . .
C81 C80 H80 121.1 . .
C82 C81 C80 120.3(11) . .
C82 C81 C84 121.6(10) . .
C80 C81 C84 117.8(10) . .
C81 C82 C83 122.2(11) . .
C81 C82 H82 118.9 . .
C83 C82 H82 118.9 . .
C78 C83 C82 115.3(10) . .
C78 C83 H83 122.3 . .
C82 C83 H83 122.3 . .
O36 C84 O37 124.1(10) . .
O36 C84 C81 118.1(10) . .
O37 C84 C81 117.7(9) . .
O39 C85 O38 117.6(10) . .
O39 C85 C86 123.3(11) . .
O38 C85 C86 119.1(10) . .
O39 C85 Ho1 57.9(6) . .
O38 C85 Ho1 59.7(5) . .
C86 C85 Ho1 178.5(10) . .
O7 Ho1 O21 145.9(3) 2_656 .
O7 Ho1 O17 83.2(3) 2_656 .
O21 Ho1 O17 116.2(3) . .
O7 Ho1 O18 80.4(3) 2_656 .
O21 Ho1 O18 76.3(3) . .
O17 Ho1 O18 80.1(3) . .
O7 Ho1 O33 91.9(3) 2_656 2_655
O21 Ho1 O33 78.6(3) . 2_655
O17 Ho1 O33 158.9(3) . 2_655
O18 Ho1 O33 119.4(3) . 2_655
O7 Ho1 O39 73.7(3) 2_656 .
O21 Ho1 O39 133.4(3) . .
O17 Ho1 O39 82.2(3) . .
O18 Ho1 O39 150.1(3) . .
O33 Ho1 O39 76.7(3) 2_655 .
O7 Ho1 O38 126.3(3) 2_656 .
O21 Ho1 O38 85.6(2) . .
O17 Ho1 O38 82.4(3) . .
O18 Ho1 O38 145.7(2) . .
O33 Ho1 O38 84.1(3) 2_655 .
O39 Ho1 O38 53.2(2) . .
O7 Ho1 O32 79.1(3) 2_656 2_655
O21 Ho1 O32 69.1(2) . 2_655
O17 Ho1 O32 144.7(3) . 2_655
O18 Ho1 O32 67.0(3) . 2_655
O33 Ho1 O32 52.6(3) 2_655 2_655
O39 Ho1 O32 120.9(3) . 2_655
O38 Ho1 O32 132.4(2) . 2_655
O7 Ho1 C70 88.8(3) 2_656 2_655
O21 Ho1 C70 68.5(3) . 2_655
O17 Ho1 C70 170.4(3) . 2_655
O18 Ho1 C70 93.5(3) . 2_655
O33 Ho1 C70 26.0(3) 2_655 2_655
O39 Ho1 C70 100.6(3) . 2_655
O38 Ho1 C70 106.7(3) . 2_655
O32 Ho1 C70 27.1(3) 2_655 2_655
O7 Ho1 C85 99.1(3) 2_656 .
O21 Ho1 C85 110.9(3) . .
O17 Ho1 C85 81.2(3) . .
O18 Ho1 C85 161.1(3) . .
O33 Ho1 C85 79.4(3) 2_655 .
O39 Ho1 C85 25.6(3) . .
O38 Ho1 C85 27.6(3) . .
O32 Ho1 C85 131.6(3) 2_655 .
C70 Ho1 C85 105.4(3) 2_655 .
O7 Ho1 Ho4 65.8(2) 2_656 .
O21 Ho1 Ho4 80.93(18) . .
O17 Ho1 Ho4 109.7(2) . .
O18 Ho1 Ho4 35.67(17) . .
O33 Ho1 Ho4 86.57(19) 2_655 .
O39 Ho1 Ho4 135.45(19) . .
O38 Ho1 Ho4 164.90(18) . .
O32 Ho1 Ho4 35.02(17) 2_655 .
C70 Ho1 Ho4 61.9(2) 2_655 .
C85 Ho1 Ho4 159.1(2) . .
O20 Ho2 O22 104.2(3) 2_546 2_546
O20 Ho2 O1 152.2(2) 2_546 .
O22 Ho2 O1 87.2(3) 2_546 .
O20 Ho2 O38 75.2(2) 2_546 2_546
O22 Ho2 O38 151.1(3) 2_546 2_546
O1 Ho2 O38 82.6(3) . 2_546
O20 Ho2 O16 82.1(3) 2_546 2_546
O22 Ho2 O16 79.1(3) 2_546 2_546
O1 Ho2 O16 75.2(3) . 2_546
O38 Ho2 O16 72.1(3) 2_546 2_546
O20 Ho2 O34 103.9(3) 2_546 1_556
O22 Ho2 O34 129.4(3) 2_546 1_556
O1 Ho2 O34 86.9(3) . 1_556
O38 Ho2 O34 77.1(3) 2_546 1_556
O16 Ho2 O34 146.0(3) 2_546 1_556
O20 Ho2 O36 70.6(2) 2_546 1_556
O22 Ho2 O36 72.7(3) 2_546 1_556
O1 Ho2 O36 137.2(3) . 1_556
O38 Ho2 O36 131.0(3) 2_546 1_556
O16 Ho2 O36 133.8(3) 2_546 1_556
O34 Ho2 O36 78.2(3) 1_556 1_556
O20 Ho2 O35 135.2(2) 2_546 1_556
O22 Ho2 O35 77.4(2) 2_546 1_556
O1 Ho2 O35 71.6(3) . 1_556
O38 Ho2 O35 123.9(2) 2_546 1_556
O16 Ho2 O35 139.9(3) 2_546 1_556
O34 Ho2 O35 53.2(2) 1_556 1_556
O36 Ho2 O35 67.3(2) 1_556 1_556
O20 Ho2 C77 119.2(3) 2_546 1_556
O22 Ho2 C77 103.3(3) 2_546 1_556
O1 Ho2 C77 81.2(3) . 1_556
O38 Ho2 C77 101.8(3) 2_546 1_556
O16 Ho2 C77 156.2(3) 2_546 1_556
O34 Ho2 C77 26.3(3) 1_556 1_556
O36 Ho2 C77 67.8(3) 1_556 1_556
O35 Ho2 C77 27.3(3) 1_556 1_556
O20 Ho2 Ho3 131.72(17) 2_546 .
O22 Ho2 Ho3 39.45(19) 2_546 .
O1 Ho2 Ho3 72.27(18) . .
O38 Ho2 Ho3 152.93(18) 2_546 .
O16 Ho2 Ho3 109.6(2) 2_546 .
O34 Ho2 Ho3 91.43(19) 1_556 .
O36 Ho2 Ho3 68.24(18) 1_556 .
O35 Ho2 Ho3 38.36(16) 1_556 .
C77 Ho2 Ho3 65.2(2) 1_556 .
O5 Ho3 O37 112.1(3) . 1_556
O5 Ho3 O15 87.3(3) . 2_546
O37 Ho3 O15 141.3(3) 1_556 2_546
O5 Ho3 O2 82.4(3) . .
O37 Ho3 O2 135.0(3) 1_556 .
O15 Ho3 O2 78.5(3) 2_546 .
O5 Ho3 O1W 83.6(3) . .
O37 Ho3 O1W 73.7(3) 1_556 .
O15 Ho3 O1W 75.9(3) 2_546 .
O2 Ho3 O1W 151.2(3) . .
O5 Ho3 O35 72.7(2) . 1_556
O37 Ho3 O35 71.0(3) 1_556 1_556
O15 Ho3 O35 147.6(3) 2_546 1_556
O2 Ho3 O35 73.8(3) . 1_556
O1W Ho3 O35 125.1(3) . 1_556
O5 Ho3 O23 162.5(2) . 2_546
O37 Ho3 O23 77.4(3) 1_556 2_546
O15 Ho3 O23 76.9(3) 2_546 2_546
O2 Ho3 O23 101.4(3) . 2_546
O1W Ho3 O23 85.3(3) . 2_546
O35 Ho3 O23 124.8(2) 1_556 2_546
O5 Ho3 O22 143.9(3) . 2_546
O37 Ho3 O22 71.7(3) 1_556 2_546
O15 Ho3 O22 112.3(3) 2_546 2_546
O2 Ho3 O22 73.0(3) . 2_546
O1W Ho3 O22 129.4(3) . 2_546
O35 Ho3 O22 75.3(2) 1_556 2_546
O23 Ho3 O22 52.0(2) 2_546 2_546
O5 Ho3 C56 169.8(3) . 2_546
O37 Ho3 C56 70.9(3) 1_556 2_546
O15 Ho3 C56 95.9(3) 2_546 2_546
O2 Ho3 C56 88.8(3) . 2_546
O1W Ho3 C56 106.6(3) . 2_546
O35 Ho3 C56 99.9(3) 1_556 2_546
O23 Ho3 C56 25.7(3) 2_546 2_546
O22 Ho3 C56 26.4(3) 2_546 2_546
O5 Ho3 Ho2 110.23(19) . .
O37 Ho3 Ho2 70.3(2) 1_556 .
O15 Ho3 Ho2 135.70(18) 2_546 .
O2 Ho3 Ho2 64.80(19) . .
O1W Ho3 Ho2 144.0(2) . .
O35 Ho3 Ho2 40.59(15) 1_556 .
O23 Ho3 Ho2 86.60(16) 2_546 .
O22 Ho3 Ho2 35.08(18) 2_546 .
C56 Ho3 Ho2 60.96(19) 2_546 .
O6 Ho4 O14 95.2(3) 2_656 1_655
O6 Ho4 O4 79.3(3) 2_656 2_656
O14 Ho4 O4 84.6(3) 1_655 2_656
O6 Ho4 O24 141.5(3) 2_656 .
O14 Ho4 O24 83.1(5) 1_655 .
O4 Ho4 O24 138.2(3) 2_656 .
O6 Ho4 O32 87.0(3) 2_656 2_655
O14 Ho4 O32 158.6(3) 1_655 2_655
O4 Ho4 O32 74.8(3) 2_656 2_655
O24 Ho4 O32 108.2(4) . 2_655
O6 Ho4 O18 80.9(3) 2_656 .
O14 Ho4 O18 132.8(3) 1_655 .
O4 Ho4 O18 139.1(3) 2_656 .
O24 Ho4 O18 72.9(4) . .
O32 Ho4 O18 68.6(2) 2_655 .
O6 Ho4 O19 74.2(3) 2_656 .
O14 Ho4 O19 81.2(3) 1_655 .
O4 Ho4 O19 148.5(3) 2_656 .
O24 Ho4 O19 67.5(3) . .
O32 Ho4 O19 119.8(2) 2_655 .
O18 Ho4 O19 52.3(2) . .
O6 Ho4 O25 166.1(3) 2_656 .
O14 Ho4 O25 85.0(3) 1_655 .
O4 Ho4 O25 86.8(3) 2_656 .
O24 Ho4 O25 52.4(3) . .
O32 Ho4 O25 87.8(2) 2_655 .
O18 Ho4 O25 109.1(3) . .
O19 Ho4 O25 119.5(3) . .
O6 Ho4 C28 80.5(3) 2_656 .
O14 Ho4 C28 105.1(3) 1_655 .
O4 Ho4 C28 158.3(3) 2_656 .
O24 Ho4 C28 63.2(3) . .
O32 Ho4 C28 96.3(3) 2_655 .
O18 Ho4 C28 27.7(2) . .
O19 Ho4 C28 25.3(3) . .
O25 Ho4 C28 112.9(3) . .
O6 Ho4 C49 167.7(3) 2_656 .
O14 Ho4 C49 83.7(3) 1_655 .
O4 Ho4 C49 112.7(3) 2_656 .
O24 Ho4 C49 26.1(3) . .
O32 Ho4 C49 98.5(3) 2_655 .
O18 Ho4 C49 90.8(3) . .
O19 Ho4 C49 93.5(3) . .
O25 Ho4 C49 26.3(3) . .
C28 Ho4 C49 87.9(3) . .
O6 Ho4 Ho1 70.3(2) 2_656 .
O14 Ho4 Ho1 160.2(2) 1_655 .
O4 Ho4 Ho1 105.1(2) 2_656 .
O24 Ho4 Ho1 99.7(4) . .
O32 Ho4 Ho1 38.27(16) 2_655 .
O18 Ho4 Ho1 34.09(16) . .
O19 Ho4 Ho1 81.84(18) . .
O25 Ho4 Ho1 112.30(18) . .
C28 Ho4 Ho1 60.21(19) . .
C49 Ho4 Ho1 107.5(2) . .
P1 N1 P3 122.1(6) . .
P1 N2 P2 122.7(6) . .
P3 N3 P2 121.1(7) . .
P4 N4 P6 118.7(7) . .
P4 N5 P5 120.9(7) . .
P6 N6 P5 120.4(7) . .
C7 O1 Ho2 129.8(6) . .
C7 O2 Ho3 139.9(7) . .
C14 O4 Ho4 167.1(8) . 2_646
C14 O5 Ho3 138.8(7) . .
C21 O6 Ho4 134.7(7) . 2_646
C21 O7 Ho1 142.0(7) . 2_646
C1 O8 P6 125.7(9) . .
C8 O9 P5 124.3(8) . .
C15 O10 P4 121.9(8) . .
C36 O11 P6 119.6(9) . .
C29 O12 P5 121.9(7) . .
C22 O13 P4 125.1(7) . .
C42 O14 Ho4 137.5(7) . 1_455
C42 O15 Ho3 168.6(8) . 2_556
C35 O16 Ho2 135.0(6) . 2_556
C35 O17 Ho1 111.0(7) . .
C28 O18 Ho1 146.6(7) . .
C28 O18 Ho4 92.3(5) . .
Ho1 O18 Ho4 110.2(3) . .
C28 O19 Ho4 92.6(6) . .
C63 O20 Ho2 144.8(6) . 2_556
C63 O21 Ho1 136.4(7) . .
C56 O22 Ho2 157.5(7) . 2_556
C56 O22 Ho3 91.7(6) . 2_556
Ho2 O22 Ho3 105.5(3) 2_556 2_556
C56 O23 Ho3 96.8(6) . 2_556
C49 O24 Ho4 100.3(8) . .
C49 O25 Ho4 90.8(6) . .
C43 O26 P1 119.4(7) . .
C57 O27 P3 124.3(8) . .
C50 O28 P2 123.8(8) . .
C64 O29 P1 127.3(9) . .
C71 O30 P3 123.1(8) . .
C78 O31 P2 123.9(7) . .
C70 O32 Ho4 163.6(7) . 2_645
C70 O32 Ho1 87.7(6) . 2_645
Ho4 O32 Ho1 106.7(3) 2_645 2_645
C70 O33 Ho1 96.3(7) . 2_645
C77 O34 Ho2 97.4(6) . 1_554
C77 O35 Ho3 165.9(7) . 1_554
C77 O35 Ho2 87.0(5) . 1_554
Ho3 O35 Ho2 101.0(2) 1_554 1_554
C84 O36 Ho2 130.8(7) . 1_554
C84 O37 Ho3 131.3(8) . 1_554
C85 O38 Ho2 139.5(7) . 2_556
C85 O38 Ho1 92.7(6) . .
Ho2 O38 Ho1 119.2(3) 2_556 .
C85 O39 Ho1 96.5(7) . .
N1 P1 O26 109.1(5) . .
N1 P1 N2 118.3(5) . .
O26 P1 N2 111.8(5) . .
N1 P1 O29 112.4(5) . .
O26 P1 O29 99.7(5) . .
N2 P1 O29 103.9(5) . .
O28 P2 N2 107.7(5) . .
O28 P2 O31 98.1(4) . .
N2 P2 O31 110.6(5) . .
O28 P2 N3 112.5(5) . .
N2 P2 N3 116.9(5) . .
O31 P2 N3 109.4(5) . .
N3 P3 O30 107.5(6) . .
N3 P3 O27 114.3(5) . .
O30 P3 O27 94.8(5) . .
N3 P3 N1 118.0(6) . .
O30 P3 N1 110.3(5) . .
O27 P3 N1 109.4(5) . .
N5 P4 N4 118.9(6) . .
N5 P4 O10 109.2(6) . .
N4 P4 O10 111.7(6) . .
N5 P4 O13 111.9(5) . .
N4 P4 O13 105.3(5) . .
O10 P4 O13 97.8(5) . .
O9 P5 O12 96.0(5) . .
O9 P5 N5 111.0(5) . .
O12 P5 N5 111.1(5) . .
O9 P5 N6 109.8(6) . .
O12 P5 N6 111.4(6) . .
N5 P5 N6 115.8(6) . .
N6 P6 O11 109.4(6) . .
N6 P6 O8 112.1(6) . .
O11 P6 O8 98.2(5) . .
N6 P6 N4 119.2(6) . .
O11 P6 N4 109.7(5) . .
O8 P6 N4 106.1(6) . .

loop_
_geom_bond_atom_site_label_1
_geom_bond_atom_site_label_2
_geom_bond_distance
_geom_bond_site_symmetry_2
C1 O8 1.372(14) .
C1 C2 1.405(15) .
C1 C6 1.420(15) .
C2 C3 1.335(16) .
C2 H2 0.9500 .
C3 C4 1.403(13) .
C3 H3 0.9500 .
C4 C5 1.401(13) .
C4 C7 1.471(13) .
C5 C6 1.367(16) .
C5 H5 0.9500 .
C6 H6 0.9500 .
C7 O2 1.259(12) .
C7 O1 1.274(12) .
C8 C9 1.349(18) .
C8 C13 1.382(15) .
C8 O9 1.416(13) .
C9 C10 1.357(18) .
C9 H9 0.9500 .
C10 C11 1.385(14) .
C10 H10 0.9500 .
C11 C12 1.379(14) .
C11 C14 1.477(15) .
C12 C13 1.396(16) .
C12 H12 0.9500 .
C13 H13 0.9500 .
C14 O4 1.239(13) .
C14 O5 1.284(13) .
C15 O10 1.382(13) .
C15 C16 1.395(15) .
C15 C20 1.402(16) .
C16 C17 1.390(17) .
C16 H16 0.9500 .
C17 C18 1.419(17) .
C17 H17 0.9500 .
C18 C19 1.398(15) .
C18 C21 1.443(16) .
C19 C20 1.364(17) .
C19 H19 0.9500 .
C20 H20 0.9500 .
C21 O7 1.251(12) .
C21 O6 1.262(13) .
C22 C23 1.350(14) .
C22 O13 1.389(13) .
C22 C27 1.398(16) .
C23 C24 1.392(13) .
C23 H23 0.9500 .
C24 C25 1.400(14) .
C24 H24 0.9500 .
C25 C26 1.362(16) .
C25 C28 1.499(13) .
C26 C27 1.377(15) .
C26 H26 0.9500 .
C27 H27 0.9500 .
C28 O19 1.208(12) .
C28 O18 1.313(11) .
C28 Ho4 2.820(9) .
C29 C30 1.346(18) .
C29 C34 1.36(2) .
C29 O12 1.430(14) .
C30 C31 1.430(16) .
C30 H30 0.9500 .
C31 C32 1.340(15) .
C31 H31 0.9500 .
C32 C33 1.391(16) .
C32 C35 1.516(14) .
C33 C34 1.40(2) .
C33 H33 0.9500 .
C34 H34 0.9500 .
C35 O17 1.268(13) .
C35 O16 1.275(13) .
C36 C41 1.37(2) .
C36 C37 1.383(17) .
C36 O11 1.439(14) .
C37 C38 1.393(17) .
C37 H37 0.9500 .
C38 C39 1.361(17) .
C38 H38 0.9500 .
C39 C40 1.368(16) .
C39 C42 1.511(14) .
C40 C41 1.382(18) .
C40 H40 0.9500 .
C41 H41 0.9500 .
C42 O15 1.248(13) .
C42 O14 1.254(14) .
C43 C48 1.356(19) .
C43 O26 1.399(14) .
C43 C44 1.414(17) .
C44 C45 1.373(17) .
C44 H44 0.9500 .
C45 C46 1.387(16) .
C45 H45 0.9500 .
C46 C47 1.381(16) .
C46 C49 1.486(15) .
C47 C48 1.381(17) .
C47 H47 0.9500 .
C48 H48 0.9500 .
C49 O25 1.255(14) .
C49 O24 1.271(15) .
C49 Ho4 2.838(12) .
C50 C51 1.359(15) .
C50 O28 1.396(12) .
C50 C55 1.406(18) .
C51 C52 1.408(15) .
C51 H51 0.9500 .
C52 C53 1.381(15) .
C52 H52 0.9500 .
C53 C54 1.410(18) .
C53 C56 1.447(14) .
C54 C55 1.36(2) .
C54 H54 0.9500 .
C55 H55 0.9500 .
C56 O23 1.265(12) .
C56 O22 1.292(13) .
C56 Ho3 2.901(11) 2_556
C57 C58 1.329(15) .
C57 C62 1.379(18) .
C57 O27 1.428(14) .
C58 C59 1.410(16) .
C58 H58 0.9500 .
C59 C60 1.422(16) .
C59 H59 0.9500 .
C60 C61 1.365(14) .
C60 C63 1.461(14) .
C61 C62 1.397(18) .
C61 H61 0.9500 .
C62 H62 0.9500 .
C63 O21 1.263(11) .
C63 O20 1.289(12) .
C64 C65 1.363(19) .
C64 C69 1.382(17) .
C64 O29 1.402(14) .
C65 C66 1.361(18) .
C65 H65 0.9500 .
C66 C67 1.378(16) .
C66 H66 0.9500 .
C67 C68 1.403(15) .
C67 C70 1.511(15) .
C68 C69 1.357(18) .
C68 H68 0.9500 .
C69 H69 0.9500 .
C70 O33 1.233(13) .
C70 O32 1.275(13) .
C70 Ho1 2.799(11) 2_645
C71 C72 1.365(18) .
C71 O30 1.373(13) .
C71 C76 1.400(17) .
C72 C73 1.395(15) .
C72 H72 0.9500 .
C73 C74 1.363(16) .
C73 H73 0.9500 .
C74 C75 1.402(15) .
C74 C77 1.485(13) .
C75 C76 1.379(17) .
C75 H75 0.9500 .
C76 H76 0.9500 .
C77 O34 1.257(12) .
C77 O35 1.292(12) .
C77 Ho2 2.818(9) 1_554
C78 C79 1.348(15) .
C78 C83 1.377(15) .
C78 O31 1.433(12) .
C79 C80 1.358(16) .
C79 H79 0.9500 .
C80 C81 1.405(15) .
C80 H80 0.9500 .
C81 C82 1.355(16) .
C81 C84 1.488(15) .
C82 C83 1.391(16) .
C82 H82 0.9500 .
C83 H83 0.9500 .
C84 O36 1.244(13) .
C84 O37 1.269(13) .
C85 O39 1.240(14) .
C85 O38 1.321(14) .
C85 C86 1.502(17) .
C85 Ho1 2.850(11) .
Ho1 O7 2.287(7) 2_656
Ho1 O21 2.315(7) .
Ho1 O17 2.335(9) .
Ho1 O18 2.348(7) .
Ho1 O33 2.381(8) 2_655
Ho1 O39 2.431(9) .
Ho1 O38 2.463(7) .
Ho1 O32 2.542(6) 2_655
Ho1 C70 2.799(11) 2_655
Ho1 Ho4 3.9310(6) .
Ho2 O20 2.247(7) 2_546
Ho2 O22 2.314(8) 2_546
Ho2 O1 2.326(8) .
Ho2 O38 2.358(7) 2_546
Ho2 O16 2.359(7) 2_546
Ho2 O34 2.366(8) 1_556
Ho2 O36 2.416(7) 1_556
Ho2 O35 2.573(7) 1_556
Ho2 C77 2.818(10) 1_556
Ho2 Ho3 3.8805(6) .
Ho3 O5 2.274(7) .
Ho3 O37 2.280(8) 1_556
Ho3 O15 2.287(7) 2_546
Ho3 O2 2.293(7) .
Ho3 O1W 2.357(8) .
Ho3 O35 2.454(7) 1_556
Ho3 O23 2.466(8) 2_546
Ho3 O22 2.558(8) 2_546
Ho3 C56 2.901(11) 2_546
Ho4 O6 2.256(7) 2_656
Ho4 O14 2.260(8) 1_655
Ho4 O4 2.270(8) 2_656
Ho4 O24 2.320(10) .
Ho4 O32 2.355(7) 2_655
Ho4 O18 2.443(7) .
Ho4 O19 2.494(8) .
Ho4 O25 2.528(7) .
N1 P1 1.547(12) .
N1 P3 1.615(12) .
N2 P1 1.570(10) .
N2 P2 1.587(9) .
N3 P3 1.557(11) .
N3 P2 1.615(12) .
N4 P4 1.572(11) .
N4 P6 1.614(10) .
N5 P4 1.565(11) .
N5 P5 1.595(11) .
N6 P6 1.563(14) .
N6 P5 1.605(12) .
O4 Ho4 2.270(8) 2_646
O6 Ho4 2.256(7) 2_646
O7 Ho1 2.287(7) 2_646
O8 P6 1.594(10) .
O9 P5 1.572(9) .
O10 P4 1.580(8) .
O11 P6 1.568(9) .
O12 P5 1.591(9) .
O13 P4 1.598(8) .
O14 Ho4 2.260(8) 1_455
O15 Ho3 2.287(7) 2_556
O16 Ho2 2.359(7) 2_556
O20 Ho2 2.246(7) 2_556
O22 Ho2 2.314(8) 2_556
O22 Ho3 2.558(7) 2_556
O23 Ho3 2.465(8) 2_556
O26 P1 1.564(8) .
O27 P3 1.587(9) .
O28 P2 1.569(8) .
O29 P1 1.587(8) .
O30 P3 1.578(10) .
O31 P2 1.590(8) .
O32 Ho4 2.355(7) 2_645
O32 Ho1 2.542(6) 2_645
O33 Ho1 2.381(8) 2_645
O34 Ho2 2.366(8) 1_554
O35 Ho3 2.454(7) 1_554
O35 Ho2 2.573(7) 1_554
O36 Ho2 2.416(7) 1_554
O37 Ho3 2.280(8) 1_554
O38 Ho2 2.358(7) 2_556

loop_
_geom_torsion_atom_site_label_1
_geom_torsion_atom_site_label_2
_geom_torsion_atom_site_label_3
_geom_torsion_atom_site_label_4
_geom_torsion
_geom_torsion_site_symmetry_1
_geom_torsion_site_symmetry_4
O8 C1 C2 C3 178.9(12) . .
C6 C1 C2 C3 2.1(19) . .
C1 C2 C3 C4 -1.0(19) . .
C2 C3 C4 C5 -0.3(18) . .
C2 C3 C4 C7 -174.4(11) . .
C3 C4 C5 C6 0.6(19) . .
C7 C4 C5 C6 174.5(11) . .
C4 C5 C6 C1 0.5(19) . .
O8 C1 C6 C5 -178.5(12) . .
C2 C1 C6 C5 -1.8(18) . .
C5 C4 C7 O2 -176.6(10) . .
C3 C4 C7 O2 -2.6(14) . .
C5 C4 C7 O1 4.4(15) . .
C3 C4 C7 O1 178.4(10) . .
C13 C8 C9 C10 0(2) . .
O9 C8 C9 C10 177.0(14) . .
C8 C9 C10 C11 -3(3) . .
C9 C10 C11 C12 3(2) . .
C9 C10 C11 C14 -179.7(14) . .
C10 C11 C12 C13 -0.8(18) . .
C14 C11 C12 C13 -177.8(11) . .
C9 C8 C13 C12 2.8(19) . .
O9 C8 C13 C12 -174.6(11) . .
C11 C12 C13 C8 -2.2(18) . .
C12 C11 C14 O4 169.3(11) . .
C10 C11 C14 O4 -7.6(17) . .
C12 C11 C14 O5 -12.3(16) . .
C10 C11 C14 O5 170.8(12) . .
O10 C15 C16 C17 -179.2(11) . .
C20 C15 C16 C17 0.8(17) . .
C15 C16 C17 C18 -5.9(19) . .
C16 C17 C18 C19 8(2) . .
C16 C17 C18 C21 -171.2(12) . .
C17 C18 C19 C20 -4(2) . .
C21 C18 C19 C20 174.5(12) . .
C18 C19 C20 C15 0(2) . .
O10 C15 C20 C19 -177.6(12) . .
C16 C15 C20 C19 2.4(19) . .
C19 C18 C21 O7 175.5(11) . .
C17 C18 C21 O7 -5.7(17) . .
C19 C18 C21 O6 -6.1(17) . .
C17 C18 C21 O6 172.8(11) . .
O13 C22 C23 C24 178.1(9) . .
C27 C22 C23 C24 -0.5(17) . .
C22 C23 C24 C25 0.0(16) . .
C23 C24 C25 C26 2.0(15) . .
C23 C24 C25 C28 -179.9(9) . .
C24 C25 C26 C27 -3.5(17) . .
C28 C25 C26 C27 178.5(10) . .
C25 C26 C27 C22 2.8(18) . .
C23 C22 C27 C26 -0.8(17) . .
O13 C22 C27 C26 -179.3(10) . .
C26 C25 C28 O19 32.0(15) . .
C24 C25 C28 O19 -146.1(10) . .
C26 C25 C28 O18 -150.1(10) . .
C24 C25 C28 O18 31.9(13) . .
C26 C25 C28 Ho4 133.0(19) . .
C24 C25 C28 Ho4 -45(3) . .
C34 C29 C30 C31 6.7(19) . .
O12 C29 C30 C31 -179.5(10) . .
C29 C30 C31 C32 -3.1(17) . .
C30 C31 C32 C33 0.3(17) . .
C30 C31 C32 C35 178.1(10) . .
C31 C32 C33 C34 -0.9(19) . .
C35 C32 C33 C34 -178.9(12) . .
C30 C29 C34 C33 -7(2) . .
O12 C29 C34 C33 178.6(12) . .
C32 C33 C34 C29 4(2) . .
C31 C32 C35 O17 173.5(10) . .
C33 C32 C35 O17 -8.5(15) . .
C31 C32 C35 O16 -9.5(14) . .
C33 C32 C35 O16 168.5(10) . .
C41 C36 C37 C38 8(2) . .
O11 C36 C37 C38 179.3(13) . .
C36 C37 C38 C39 -5(2) . .
C37 C38 C39 C40 3(2) . .
C37 C38 C39 C42 -178.8(13) . .
C38 C39 C40 C41 -2(2) . .
C42 C39 C40 C41 178.9(15) . .
C37 C36 C41 C40 -8(3) . .
O11 C36 C41 C40 -179.6(16) . .
C39 C40 C41 C36 5(3) . .
C38 C39 C42 O15 -5.0(17) . .
C40 C39 C42 O15 173.6(12) . .
C38 C39 C42 O14 172.0(12) . .
C40 C39 C42 O14 -9.4(17) . .
C48 C43 C44 C45 0(2) . .
O26 C43 C44 C45 179.1(12) . .
C43 C44 C45 C46 -2(2) . .
C44 C45 C46 C47 2.2(19) . .
C44 C45 C46 C49 -174.5(12) . .
C45 C46 C47 C48 -1(2) . .
C49 C46 C47 C48 176.1(13) . .
O26 C43 C48 C47 -177.6(13) . .
C44 C43 C48 C47 2(2) . .
C46 C47 C48 C43 -1(2) . .
C47 C46 C49 O25 -177.8(12) . .
C45 C46 C49 O25 -1.1(19) . .
C47 C46 C49 O24 4.1(18) . .
C45 C46 C49 O24 -179.2(13) . .
O28 C50 C51 C52 179.3(11) . .
C55 C50 C51 C52 -2(2) . .
C50 C51 C52 C53 0.6(19) . .
C51 C52 C53 C54 2.6(18) . .
C51 C52 C53 C56 179.0(11) . .
C52 C53 C54 C55 -4(2) . .
C56 C53 C54 C55 179.5(16) . .
C53 C54 C55 C50 2(3) . .
C51 C50 C55 C54 1(3) . .
O28 C50 C55 C54 179.2(15) . .
C52 C53 C56 O23 165.2(10) . .
C54 C53 C56 O23 -18.6(16) . .
C52 C53 C56 O22 -11.3(15) . .
C54 C53 C56 O22 164.9(11) . .
C62 C57 C58 C59 5.5(19) . .
O27 C57 C58 C59 -179.7(11) . .
C57 C58 C59 C60 -4.8(18) . .
C58 C59 C60 C61 1.3(17) . .
C58 C59 C60 C63 173.1(10) . .
C59 C60 C61 C62 1.6(18) . .
C63 C60 C61 C62 -170.2(11) . .
C58 C57 C62 C61 -3(2) . .
O27 C57 C62 C61 -177.3(11) . .
C60 C61 C62 C57 -1.1(19) . .
C61 C60 C63 O21 175.6(10) . .
C59 C60 C63 O21 3.8(16) . .
C61 C60 C63 O20 -1.2(15) . .
C59 C60 C63 O20 -173.0(10) . .
C69 C64 C65 C66 0(3) . .
O29 C64 C65 C66 175.6(15) . .
C64 C65 C66 C67 1(3) . .
C65 C66 C67 C68 -3(2) . .
C65 C66 C67 C70 -177.6(14) . .
C66 C67 C68 C69 5(2) . .
C70 C67 C68 C69 179.1(12) . .
C67 C68 C69 C64 -4(2) . .
C65 C64 C69 C68 1(2) . .
O29 C64 C69 C68 -174.3(13) . .
C66 C67 C70 O33 -1.1(18) . .
C68 C67 C70 O33 -175.4(11) . .
C66 C67 C70 O32 174.2(12) . .
C68 C67 C70 O32 -0.1(17) . .
C66 C67 C70 Ho1 77(3) . 2_645
C68 C67 C70 Ho1 -97(2) . 2_645
O30 C71 C72 C73 -178.7(12) . .
C76 C71 C72 C73 -1(2) . .
C71 C72 C73 C74 1(2) . .
C72 C73 C74 C75 -1(2) . .
C72 C73 C74 C77 -176.5(12) . .
C73 C74 C75 C76 1(2) . .
C77 C74 C75 C76 176.4(13) . .
C74 C75 C76 C71 -1(2) . .
C72 C71 C76 C75 1(2) . .
O30 C71 C76 C75 178.6(12) . .
C73 C74 C77 O34 172.3(12) . .
C75 C74 C77 O34 -2.8(17) . .
C73 C74 C77 O35 -8.2(17) . .
C75 C74 C77 O35 176.7(11) . .
C73 C74 C77 Ho2 106(4) . 1_554
C75 C74 C77 Ho2 -70(4) . 1_554
C83 C78 C79 C80 6.8(19) . .
O31 C78 C79 C80 178.1(11) . .
C78 C79 C80 C81 -4.6(19) . .
C79 C80 C81 C82 1.5(19) . .
C79 C80 C81 C84 175.3(11) . .
C80 C81 C82 C83 0(2) . .
C84 C81 C82 C83 -173.9(12) . .
C79 C78 C83 C82 -5(2) . .
O31 C78 C83 C82 -177.1(11) . .
C81 C82 C83 C78 2(2) . .
C82 C81 C84 O36 -11.0(17) . .
C80 C81 C84 O36 175.3(11) . .
C82 C81 C84 O37 166.5(12) . .
C80 C81 C84 O37 -7.2(16) . .
O2 C7 O1 Ho2 10.7(15) . .
C4 C7 O1 Ho2 -170.4(6) . .
O1 C7 O2 Ho3 -42.2(16) . .
C4 C7 O2 Ho3 138.9(8) . .
O5 C14 O4 Ho4 51(4) . 2_646
C11 C14 O4 Ho4 -130(3) . 2_646
O4 C14 O5 Ho3 -57.8(17) . .
C11 C14 O5 Ho3 123.9(10) . .
O7 C21 O6 Ho4 13.6(17) . 2_646
C18 C21 O6 Ho4 -164.6(8) . 2_646
O6 C21 O7 Ho1 -2(2) . 2_646
C18 C21 O7 Ho1 176.0(9) . 2_646
C2 C1 O8 P6 -127.7(11) . .
C6 C1 O8 P6 49.0(15) . .
C9 C8 O9 P5 77.3(16) . .
C13 C8 O9 P5 -105.3(11) . .
C16 C15 O10 P4 -109.9(10) . .
C20 C15 O10 P4 70.0(14) . .
C41 C36 O11 P6 -112.6(15) . .
C37 C36 O11 P6 76.1(17) . .
C30 C29 O12 P5 95.6(13) . .
C34 C29 O12 P5 -90.4(14) . .
C23 C22 O13 P4 173.9(8) . .
C27 C22 O13 P4 -7.4(15) . .
O15 C42 O14 Ho4 28.4(19) . 1_455
C39 C42 O14 Ho4 -148.4(9) . 1_455
O14 C42 O15 Ho3 83(4) . 2_556
C39 C42 O15 Ho3 -100(4) . 2_556
O17 C35 O16 Ho2 -86.7(13) . 2_556
C32 C35 O16 Ho2 96.6(11) . 2_556
O16 C35 O17 Ho1 -6.6(13) . .
C32 C35 O17 Ho1 170.2(7) . .
O19 C28 O18 Ho1 -115.0(11) . .
C25 C28 O18 Ho1 66.9(14) . .
Ho4 C28 O18 Ho1 -133.7(11) . .
O19 C28 O18 Ho4 18.7(10) . .
C25 C28 O18 Ho4 -159.4(7) . .
O18 C28 O19 Ho4 -18.3(9) . .
C25 C28 O19 Ho4 159.7(8) . .
O21 C63 O20 Ho2 -43.4(17) . 2_556
C60 C63 O20 Ho2 133.4(9) . 2_556
O20 C63 O21 Ho1 0.2(16) . .
C60 C63 O21 Ho1 -176.5(7) . .
O23 C56 O22 Ho2 -147.9(14) . 2_556
C53 C56 O22 Ho2 29(2) . 2_556
Ho3 C56 O22 Ho2 -140.4(19) 2_556 2_556
O23 C56 O22 Ho3 -7.5(9) . 2_556
C53 C56 O22 Ho3 169.0(8) . 2_556
O22 C56 O23 Ho3 7.8(9) . 2_556
C53 C56 O23 Ho3 -168.7(8) . 2_556
O25 C49 O24 Ho4 1.2(13) . .
C46 C49 O24 Ho4 179.5(8) . .
O24 C49 O25 Ho4 -1.1(12) . .
C46 C49 O25 Ho4 -179.2(11) . .
C48 C43 O26 P1 68.6(15) . .
C44 C43 O26 P1 -110.8(12) . .
C58 C57 O27 P3 92.5(13) . .
C62 C57 O27 P3 -92.4(14) . .
C51 C50 O28 P2 -110.3(11) . .
C55 C50 O28 P2 71.4(18) . .
C65 C64 O29 P1 26(2) . .
C69 C64 O29 P1 -158.0(11) . .
C72 C71 O30 P3 -59.8(16) . .
C76 C71 O30 P3 122.4(11) . .
C79 C78 O31 P2 65.7(14) . .
C83 C78 O31 P2 -122.4(10) . .
O33 C70 O32 Ho4 -137(2) . 2_645
C67 C70 O32 Ho4 47(3) . 2_645
Ho1 C70 O32 Ho4 -152(3) 2_645 2_645
O33 C70 O32 Ho1 14.7(11) . 2_645
C67 C70 O32 Ho1 -160.6(9) . 2_645
O32 C70 O33 Ho1 -15.8(11) . 2_645
C67 C70 O33 Ho1 159.4(9) . 2_645
O35 C77 O34 Ho2 13.5(11) . 1_554
C74 C77 O34 Ho2 -167.0(9) . 1_554
O34 C77 O35 Ho3 -138(2) . 1_554
C74 C77 O35 Ho3 43(3) . 1_554
Ho2 C77 O35 Ho3 -125(3) 1_554 1_554
O34 C77 O35 Ho2 -12.3(10) . 1_554
C74 C77 O35 Ho2 168.2(9) . 1_554
O37 C84 O36 Ho2 -46.4(17) . 1_554
C81 C84 O36 Ho2 130.9(9) . 1_554
O36 C84 O37 Ho3 53.5(16) . 1_554
C81 C84 O37 Ho3 -123.9(10) . 1_554
O39 C85 O38 Ho2 144.9(9) . 2_556
C86 C85 O38 Ho2 -35.1(19) . 2_556
Ho1 C85 O38 Ho2 144.0(10) . 2_556
O39 C85 O38 Ho1 0.9(11) . .
C86 C85 O38 Ho1 -179.1(13) . .
O38 C85 O39 Ho1 -0.9(11) . .
C86 C85 O39 Ho1 179.1(13) . .
P3 N1 P1 O26 -132.5(6) . .
P3 N1 P1 N2 -3.3(9) . .
P3 N1 P1 O29 117.9(6) . .
C43 O26 P1 N1 72.5(10) . .
C43 O26 P1 N2 -60.2(10) . .
C43 O26 P1 O29 -169.6(9) . .
P2 N2 P1 N1 3.6(10) . .
P2 N2 P1 O26 131.6(7) . .
P2 N2 P1 O29 -121.8(7) . .
C64 O29 P1 N1 41.1(11) . .
C64 O29 P1 O26 -74.3(11) . .
C64 O29 P1 N2 170.2(10) . .
C50 O28 P2 N2 177.1(9) . .
C50 O28 P2 O31 -68.2(10) . .
C50 O28 P2 N3 46.8(11) . .
P1 N2 P2 O28 -124.8(7) . .
P1 N2 P2 O31 129.0(7) . .
P1 N2 P2 N3 2.9(10) . .
C78 O31 P2 O28 -172.6(8) . .
C78 O31 P2 N2 -60.1(10) . .
C78 O31 P2 N3 70.1(9) . .
P3 N3 P2 O28 115.2(7) . .
P3 N3 P2 N2 -10.3(10) . .
P3 N3 P2 O31 -137.0(7) . .
P2 N3 P3 O30 136.1(7) . .
P2 N3 P3 O27 -120.1(7) . .
P2 N3 P3 N1 10.6(10) . .
C71 O30 P3 N3 -56.2(10) . .
C71 O30 P3 O27 -173.6(9) . .
C71 O30 P3 N1 73.7(10) . .
C57 O27 P3 N3 23.9(13) . .
C57 O27 P3 O30 135.7(10) . .
C57 O27 P3 N1 -110.8(10) . .
P1 N1 P3 N3 -3.7(9) . .
P1 N1 P3 O30 -127.8(6) . .
P1 N1 P3 O27 129.2(7) . .
P5 N5 P4 N4 -18.2(9) . .
P5 N5 P4 O10 -148.0(6) . .
P5 N5 P4 O13 104.9(7) . .
P6 N4 P4 N5 -4.5(9) . .
P6 N4 P4 O10 124.0(7) . .
P6 N4 P4 O13 -130.8(7) . .
C15 O10 P4 N5 40.8(10) . .
C15 O10 P4 N4 -92.8(10) . .
C15 O10 P4 O13 157.3(9) . .
C22 O13 P4 N5 54.0(10) . .
C22 O13 P4 N4 -175.5(9) . .
C22 O13 P4 O10 -60.4(10) . .
C8 O9 P5 O12 169.6(9) . .
C8 O9 P5 N5 -75.1(10) . .
C8 O9 P5 N6 54.3(11) . .
C29 O12 P5 O9 126.4(10) . .
C29 O12 P5 N5 11.2(12) . .
C29 O12 P5 N6 -119.5(10) . .
P4 N5 P5 O9 152.6(6) . .
P4 N5 P5 O12 -101.9(8) . .
P4 N5 P5 N6 26.5(9) . .
P6 N6 P5 O9 -138.9(7) . .
P6 N6 P5 O12 116.0(7) . .
P6 N6 P5 N5 -12.3(10) . .
P5 N6 P6 O11 -136.7(7) . .
P5 N6 P6 O8 115.4(7) . .
P5 N6 P6 N4 -9.4(10) . .
C36 O11 P6 N6 54.5(11) . .
C36 O11 P6 O8 171.5(10) . .
C36 O11 P6 N4 -78.0(11) . .
C1 O8 P6 N6 22.0(11) . .
C1 O8 P6 O11 -92.9(10) . .
C1 O8 P6 N4 153.8(9) . .
P4 N4 P6 N6 18.2(10) . .
P4 N4 P6 O11 145.4(7) . .
P4 N4 P6 O8 -109.4(8) . .

loop_
_platon_squeeze_void_nr
_platon_squeeze_void_average_x
_platon_squeeze_void_average_y
_platon_squeeze_void_average_z
_platon_squeeze_void_volume
_platon_squeeze_void_count_electrons
1 0.077 0.097 0.016 4815.9 1341.5
